data_2234080
loop_
_publ_author_name
'Choi, Hong Dae'
'Seo, Pil Ja'
'Lee, Uk'

_publ_section_title
;
 3-(4-Bromophenylsulfinyl)-5-fluoro-2-methyl-1-benzofuran
;
_journal_coeditor_code ZS2180
_journal_issue 3
_journal_name_full 'Acta Crystallographica Section E'
_journal_page_first o750
_journal_page_last o751
_journal_paper_doi 10.1107/S1600536812005715
_journal_volume 68
_journal_year 2012
_chemical_formula_iupac 'C15 H10 Br F O2 S'
_chemical_formula_moiety 'C15 H10 Br F O2 S'
_chemical_formula_sum 'C15 H10 Br F O2 S'
_chemical_formula_weight 353.20
_chemical_melting_point_gt 382
_chemical_melting_point_lt 383
_chemical_name_systematic
;
3-(4-Bromophenylsulfinyl)-5-fluoro-2-methyl-1-benzofuran
;
_space_group_IT_number 2
_symmetry_cell_setting triclinic
_symmetry_space_group_name_Hall '-P 1'
_symmetry_space_group_name_H-M 'P -1'
_atom_sites_solution_hydrogens difmap
_atom_sites_solution_primary direct
_atom_sites_solution_secondary difmap
_cell_angle_alpha 94.0380(10)
_cell_angle_beta 101.0960(10)
_cell_angle_gamma 112.6100(10)
_cell_formula_units_Z 4
_cell_length_a 9.65760(10)
_cell_length_b 11.9134(2)
_cell_length_c 13.5395(2)
_cell_measurement_reflns_used 8290
_cell_measurement_temperature 173(2)
_cell_measurement_theta_max 27.18
_cell_measurement_theta_min 2.24
_cell_volume 1393.13(4)
_computing_cell_refinement '<i>SAINT</i> (Bruker, 2009)'
_computing_data_collection '<i>APEX2</i> (Bruker, 2009)'
_computing_data_reduction '<i>SAINT</i> (Bruker, 2009)'
_computing_molecular_graphics '<i>ORTEP-3</i> (Farrugia, 1997) and <i>DIAMOND</i> (Brandenburg, 1998)'
_computing_publication_material '<i>SHELXL97</i> (Sheldrick, 2008)'
_computing_structure_refinement '<i>SHELXL97</i> (Sheldrick, 2008)'
_computing_structure_solution '<i>SHELXS97</i> (Sheldrick, 2008)'
_diffrn_ambient_temperature 173(2)
_diffrn_detector_area_resol_mean 10.0
_diffrn_measured_fraction_theta_full 0.997
_diffrn_measured_fraction_theta_max 0.997
_diffrn_measurement_device_type 'Bruker SMART APEXII CCD'
_diffrn_measurement_method '\f and \w scans'
_diffrn_radiation_monochromator 'graphite multilayer'
_diffrn_radiation_source 'rotating anode'
_diffrn_radiation_type MoK\a
_diffrn_radiation_wavelength 0.71073
_diffrn_reflns_av_R_equivalents 0.0391
_diffrn_reflns_av_sigmaI/netI 0.0351
_diffrn_reflns_limit_h_max 12
_diffrn_reflns_limit_h_min -12
_diffrn_reflns_limit_k_max 15
_diffrn_reflns_limit_k_min -15
_diffrn_reflns_limit_l_max 17
_diffrn_reflns_limit_l_min -17
_diffrn_reflns_number 24788
_diffrn_reflns_theta_full 27.57
_diffrn_reflns_theta_max 27.57
_diffrn_reflns_theta_min 1.55
_diffrn_standards_number 0
_exptl_absorpt_coefficient_mu 3.109
_exptl_absorpt_correction_T_max 0.7456
_exptl_absorpt_correction_T_min 0.5536
_exptl_absorpt_correction_type multi-scan
_exptl_absorpt_process_details '(<i>SADABS</i>; Bruker, 2009)'
_exptl_crystal_colour colourless
_exptl_crystal_density_diffrn 1.684
_exptl_crystal_density_method 'not measured'
_exptl_crystal_description block
_exptl_crystal_F_000 704
_exptl_crystal_size_max 0.339
_exptl_crystal_size_mid 0.265
_exptl_crystal_size_min 0.167
_refine_diff_density_max 0.488
_refine_diff_density_min -0.730
_refine_ls_extinction_method none
_refine_ls_goodness_of_fit_ref 1.018
_refine_ls_hydrogen_treatment constr
_refine_ls_matrix_type full
_refine_ls_number_parameters 363
_refine_ls_number_reflns 6444
_refine_ls_number_restraints 0
_refine_ls_restrained_S_all 1.018
_refine_ls_R_factor_all 0.0519
_refine_ls_R_factor_gt 0.0351
_refine_ls_shift/su_max 0.001
_refine_ls_shift/su_mean 0.000
_refine_ls_structure_factor_coef Fsqd
_refine_ls_weighting_details 'calc w=1/[\s^2^(Fo^2^)+(0.0348P)^2^+0.8229P] where P=(Fo^2^+2Fc^2^)/3'
_refine_ls_weighting_scheme calc
_refine_ls_wR_factor_gt 0.0806
_refine_ls_wR_factor_ref 0.0873
_reflns_number_gt 4958
_reflns_number_total 6444
_reflns_threshold_expression I>2\s(I)
_cod_data_source_file zs2180.cif
_cod_data_source_block I
_cod_original_cell_volume 1393.13(3)
_cod_database_code 2234080
_cod_database_fobs_code 2234080

loop_
_symmetry_equiv_pos_as_xyz
'x, y, z'
'-x, -y, -z'

loop_
_atom_site_type_symbol
_atom_site_label
_atom_site_fract_x
_atom_site_fract_y
_atom_site_fract_z
_atom_site_U_iso_or_equiv
_atom_site_adp_type
_atom_site_calc_flag
_atom_site_refinement_flags
_atom_site_occupancy
_atom_site_symmetry_multiplicity
Br Br1 -0.19888(4) 0.64684(3) 0.55467(2) 0.05801(11) Uani d . 1 2
S S1 0.27869(7) 0.41871(5) 0.74250(5) 0.03725(14) Uani d . 1 2
O O1 0.62608(18) 0.66639(14) 0.94699(13) 0.0358(4) Uani d . 1 2
O O2 0.1845(2) 0.30693(15) 0.78067(15) 0.0497(5) Uani d . 1 2
F F1 0.12944(19) 0.63331(15) 1.09105(13) 0.0607(5) Uani d . 1 2
C C1 0.4009(3) 0.5329(2) 0.84628(17) 0.0305(5) Uani d . 1 2
C C2 0.3666(3) 0.58567(19) 0.93269(16) 0.0282(4) Uani d . 1 2
C C3 0.2340(3) 0.5723(2) 0.96518(18) 0.0359(5) Uani d . 1 2
H H3 0.1341 0.5171 0.9271 0.043 Uiso calc R 1 2
C C4 0.2560(3) 0.6437(2) 1.05536(19) 0.0392(5) Uani d . 1 2
C C5 0.3978(3) 0.7245(2) 1.11426(18) 0.0406(6) Uani d . 1 2
H H5 0.4044 0.7711 1.1762 0.049 Uiso calc R 1 2
C C6 0.5302(3) 0.7375(2) 1.08299(18) 0.0376(5) Uani d . 1 2
H H6 0.6297 0.7920 1.1222 0.045 Uiso calc R 1 2
C C7 0.5101(3) 0.66719(19) 0.99181(17) 0.0309(5) Uani d . 1 2
C C8 0.5566(3) 0.5840(2) 0.85873(18) 0.0335(5) Uani d . 1 2
C C9 0.6600(3) 0.5691(3) 0.7962(2) 0.0472(6) Uani d . 1 2
H H15A 0.7009 0.6429 0.7647 0.071 Uiso calc R 1 2
H H15B 0.6019 0.4970 0.7428 0.071 Uiso calc R 1 2
H H15C 0.7457 0.5577 0.8396 0.071 Uiso calc R 1 2
C C10 0.1497(3) 0.4894(2) 0.69659(16) 0.0312(5) Uani d . 1 2
C C11 -0.0031(3) 0.4298(2) 0.69762(18) 0.0351(5) Uani d . 1 2
H H11 -0.0371 0.3567 0.7269 0.042 Uiso calc R 1 2
C C12 -0.1076(3) 0.4776(2) 0.65540(18) 0.0372(5) Uani d . 1 2
H H12 -0.2135 0.4382 0.6562 0.045 Uiso calc R 1 2
C C13 -0.0552(3) 0.5827(2) 0.61246(17) 0.0366(5) Uani d . 1 2
C C14 0.0986(3) 0.6429(2) 0.61141(18) 0.0417(6) Uani d . 1 2
H H14 0.1325 0.7160 0.5821 0.050 Uiso calc R 1 2
C C15 0.2025(3) 0.5955(2) 0.65345(18) 0.0389(5) Uani d . 1 2
H H15 0.3084 0.6350 0.6528 0.047 Uiso calc R 1 2
Br Br2 0.08498(5) 0.79746(3) -0.15733(2) 0.07262(12) Uani d . 1 1
S S2 0.28070(7) 1.09998(5) 0.29462(5) 0.03822(15) Uani d . 1 2
O O3 0.28658(18) 0.82877(14) 0.44327(12) 0.0327(3) Uani d . 1 2
O O4 0.4310(2) 1.20632(15) 0.30530(15) 0.0517(5) Uani d . 1 2
F F2 0.80169(17) 0.96487(15) 0.29759(12) 0.0505(4) Uani d . 1 2
C C16 0.3202(3) 0.98537(19) 0.35506(17) 0.0297(5) Uani d . 1 2
C C17 0.4479(2) 0.95086(18) 0.35492(16) 0.0275(4) Uani d . 1 2
C C18 0.5797(3) 0.9915(2) 0.31620(17) 0.0316(5) Uani d . 1 2
H H18 0.6039 1.0589 0.2796 0.038 Uiso calc R 1 2
C C19 0.6722(3) 0.9282(2) 0.33421(18) 0.0342(5) Uani d . 1 2
C C20 0.6434(3) 0.8299(2) 0.38744(18) 0.0357(5) Uani d . 1 2
H H20 0.7118 0.7896 0.3965 0.043 Uiso calc R 1 2
C C21 0.5147(3) 0.7908(2) 0.42724(17) 0.0345(5) Uani d . 1 2
H H21 0.4921 0.7240 0.4647 0.041 Uiso calc R 1 2
C C22 0.4202(2) 0.85308(19) 0.41017(16) 0.0287(5) Uani d . 1 2
C C23 0.2295(2) 0.91161(19) 0.40823(17) 0.0307(5) Uani d . 1 2
C C24 0.0814(3) 0.9007(2) 0.4318(2) 0.0407(6) Uani d . 1 2
H H24A 0.0626 0.9736 0.4169 0.061 Uiso calc R 1 2
H H24B 0.0869 0.8945 0.5041 0.061 Uiso calc R 1 2
H H24C -0.0031 0.8269 0.3900 0.061 Uiso calc R 1 2
C C25 0.2258(3) 1.0190(2) 0.16674(19) 0.0357(5) Uani d . 1 2
C C26 0.0802(3) 0.9237(2) 0.1333(2) 0.0427(6) Uani d . 1 2
H H26 0.0107 0.9038 0.1767 0.051 Uiso calc R 1 2
C C27 0.0376(3) 0.8582(2) 0.0363(2) 0.0495(7) Uani d . 1 2
H H27 -0.0615 0.7925 0.0122 0.059 Uiso calc R 1 2
C C28 0.1403(3) 0.8894(2) -0.0250(2) 0.0459(6) Uani d . 1 2
C C29 0.2847(3) 0.9855(2) 0.0071(2) 0.0462(6) Uani d . 1 2
H H29 0.3537 1.0057 -0.0367 0.055 Uiso calc R 1 2
C C30 0.3269(3) 1.0515(2) 0.1042(2) 0.0414(6) Uani d . 1 2
H H30 0.4248 1.1188 0.1274 0.050 Uiso calc R 1 2

loop_
_atom_site_aniso_label
_atom_site_aniso_U_11
_atom_site_aniso_U_22
_atom_site_aniso_U_33
_atom_site_aniso_U_12
_atom_site_aniso_U_13
_atom_site_aniso_U_23
Br1 0.0696(2) 0.0880(2) 0.04255(16) 0.05785(19) 0.01397(14) 0.01981(14)
S1 0.0372(3) 0.0393(3) 0.0347(3) 0.0205(3) 0.0007(3) -0.0048(2)
O1 0.0243(8) 0.0350(8) 0.0434(9) 0.0086(7) 0.0046(7) 0.0069(7)
O2 0.0450(11) 0.0296(8) 0.0623(12) 0.0122(8) -0.0068(9) 0.0031(8)
F1 0.0488(10) 0.0662(10) 0.0585(10) 0.0102(8) 0.0284(8) -0.0102(8)
C1 0.0279(11) 0.0346(11) 0.0290(11) 0.0135(9) 0.0048(9) 0.0058(9)
C2 0.0289(11) 0.0261(10) 0.0261(10) 0.0089(9) 0.0032(9) 0.0052(8)
C3 0.0259(12) 0.0381(12) 0.0338(12) 0.0045(10) 0.0050(10) 0.0000(10)
C4 0.0362(13) 0.0401(13) 0.0379(13) 0.0092(11) 0.0154(11) 0.0035(10)
C5 0.0509(16) 0.0361(12) 0.0276(12) 0.0124(12) 0.0065(11) -0.0001(10)
C6 0.0374(13) 0.0305(11) 0.0336(12) 0.0075(10) -0.0022(10) 0.0020(9)
C7 0.0272(11) 0.0284(10) 0.0342(12) 0.0100(9) 0.0025(9) 0.0089(9)
C8 0.0331(12) 0.0332(11) 0.0389(12) 0.0171(10) 0.0088(10) 0.0131(10)
C9 0.0398(15) 0.0505(15) 0.0619(18) 0.0232(13) 0.0228(13) 0.0177(13)
C10 0.0335(12) 0.0347(11) 0.0228(10) 0.0147(10) 0.0013(9) -0.0024(9)
C11 0.0367(13) 0.0334(11) 0.0342(12) 0.0146(10) 0.0072(10) 0.0012(9)
C12 0.0296(12) 0.0421(13) 0.0375(13) 0.0143(11) 0.0060(10) -0.0016(10)
C13 0.0452(14) 0.0496(14) 0.0235(11) 0.0304(12) 0.0043(10) 0.0036(10)
C14 0.0516(16) 0.0463(14) 0.0338(13) 0.0231(13) 0.0155(12) 0.0137(11)
C15 0.0362(13) 0.0467(14) 0.0347(12) 0.0167(11) 0.0105(10) 0.0073(11)
Br2 0.0903(3) 0.0663(2) 0.03856(16) 0.01303(19) 0.00546(16) 0.00434(14)
S2 0.0365(3) 0.0280(3) 0.0498(4) 0.0175(2) 0.0019(3) 0.0015(2)
O3 0.0291(8) 0.0357(8) 0.0324(8) 0.0132(7) 0.0063(7) 0.0034(6)
O4 0.0482(11) 0.0252(8) 0.0664(12) 0.0073(8) -0.0022(9) 0.0010(8)
F2 0.0352(8) 0.0640(10) 0.0606(10) 0.0256(7) 0.0184(7) 0.0110(8)
C16 0.0281(11) 0.0249(10) 0.0314(11) 0.0116(9) -0.0018(9) -0.0043(8)
C17 0.0261(11) 0.0257(10) 0.0255(10) 0.0100(9) -0.0010(8) -0.0054(8)
C18 0.0276(12) 0.0311(11) 0.0331(12) 0.0113(9) 0.0034(9) 0.0008(9)
C19 0.0246(11) 0.0410(12) 0.0340(12) 0.0131(10) 0.0039(9) -0.0033(10)
C20 0.0329(13) 0.0405(12) 0.0356(12) 0.0237(11) -0.0022(10) -0.0045(10)
C21 0.0370(13) 0.0344(11) 0.0316(12) 0.0179(10) 0.0004(10) 0.0030(9)
C22 0.0265(11) 0.0301(10) 0.0255(10) 0.0109(9) 0.0009(9) -0.0030(8)
C23 0.0260(11) 0.0301(10) 0.0299(11) 0.0103(9) -0.0010(9) -0.0066(9)
C24 0.0279(12) 0.0470(14) 0.0439(14) 0.0140(11) 0.0078(11) -0.0040(11)
C25 0.0324(12) 0.0298(11) 0.0430(13) 0.0142(10) -0.0002(10) 0.0101(10)
C26 0.0319(13) 0.0458(14) 0.0424(14) 0.0091(11) 0.0044(11) 0.0097(11)
C27 0.0375(15) 0.0456(14) 0.0453(15) 0.0013(12) -0.0023(12) 0.0077(12)
C28 0.0537(17) 0.0392(13) 0.0371(13) 0.0148(12) 0.0006(12) 0.0097(11)
C29 0.0460(16) 0.0464(14) 0.0451(15) 0.0154(13) 0.0120(12) 0.0181(12)
C30 0.0328(13) 0.0327(12) 0.0518(15) 0.0073(10) 0.0052(12) 0.0129(11)

loop_
_atom_type_symbol
_atom_type_description
_atom_type_scat_dispersion_real
_atom_type_scat_dispersion_imag
_atom_type_scat_source
C C 0.0033 0.0016 'International Tables Vol C Tables 4.2.6.8 and 6.1.1.4'
H H 0.0000 0.0000 'International Tables Vol C Tables 4.2.6.8 and 6.1.1.4'
O O 0.0106 0.0060 'International Tables Vol C Tables 4.2.6.8 and 6.1.1.4'
F F 0.0171 0.0103 'International Tables Vol C Tables 4.2.6.8 and 6.1.1.4'
S S 0.1246 0.1234 'International Tables Vol C Tables 4.2.6.8 and 6.1.1.4'
Br Br -0.2901 2.4595 'International Tables Vol C Tables 4.2.6.8 and 6.1.1.4'

loop_
_geom_angle_atom_site_label_1
_geom_angle_atom_site_label_2
_geom_angle_atom_site_label_3
_geom_angle
O2 S1 C1 109.43(11)
O2 S1 C10 105.77(11)
C1 S1 C10 98.65(10)
C8 O1 C7 106.70(17)
C8 C1 C2 107.5(2)
C8 C1 S1 121.82(18)
C2 C1 S1 130.60(17)
C3 C2 C7 119.7(2)
C3 C2 C1 135.9(2)
C7 C2 C1 104.4(2)
C4 C3 C2 115.9(2)
C4 C3 H3 122.0
C2 C3 H3 122.0
C3 C4 F1 118.2(2)
C3 C4 C5 124.7(2)
F1 C4 C5 117.1(2)
C4 C5 C6 119.8(2)
C4 C5 H5 120.1
C6 C5 H5 120.1
C5 C6 C7 116.4(2)
C5 C6 H6 121.8
C7 C6 H6 121.8
O1 C7 C6 125.7(2)
O1 C7 C2 110.70(19)
C6 C7 C2 123.6(2)
C1 C8 O1 110.7(2)
C1 C8 C9 133.1(2)
O1 C8 C9 116.3(2)
C8 C9 H15A 109.5
C8 C9 H15B 109.5
H15A C9 H15B 109.5
C8 C9 H15C 109.5
H15A C9 H15C 109.5
H15B C9 H15C 109.5
C11 C10 C15 121.6(2)
C11 C10 S1 118.17(18)
C15 C10 S1 119.95(18)
C10 C11 C12 119.4(2)
C10 C11 H11 120.3
C12 C11 H11 120.3
C13 C12 C11 118.9(2)
C13 C12 H12 120.5
C11 C12 H12 120.5
C14 C13 C12 121.8(2)
C14 C13 Br1 119.60(18)
C12 C13 Br1 118.60(19)
C13 C14 C15 119.3(2)
C13 C14 H14 120.4
C15 C14 H14 120.4
C14 C15 C10 119.0(2)
C14 C15 H15 120.5
C10 C15 H15 120.5
O4 S2 C16 107.26(11)
O4 S2 C25 107.02(12)
C16 S2 C25 96.12(10)
C23 O3 C22 106.26(17)
C23 C16 C17 107.87(19)
C23 C16 S2 124.12(17)
C17 C16 S2 127.99(18)
C18 C17 C22 119.4(2)
C18 C17 C16 136.2(2)
C22 C17 C16 104.42(19)
C19 C18 C17 116.0(2)
C19 C18 H18 122.0
C17 C18 H18 122.0
F2 C19 C18 117.8(2)
F2 C19 C20 117.6(2)
C18 C19 C20 124.6(2)
C21 C20 C19 119.5(2)
C21 C20 H20 120.2
C19 C20 H20 120.2
C20 C21 C22 116.9(2)
C20 C21 H21 121.6
C22 C21 H21 121.6
C21 C22 O3 126.0(2)
C21 C22 C17 123.6(2)
O3 C22 C17 110.39(18)
C16 C23 O3 111.06(19)
C16 C23 C24 132.7(2)
O3 C23 C24 116.2(2)
C23 C24 H24A 109.5
C23 C24 H24B 109.5
H24A C24 H24B 109.5
C23 C24 H24C 109.5
H24A C24 H24C 109.5
H24B C24 H24C 109.5
C30 C25 C26 121.3(2)
C30 C25 S2 120.24(18)
C26 C25 S2 118.5(2)
C27 C26 C25 119.3(3)
C27 C26 H26 120.3
C25 C26 H26 120.3
C28 C27 C26 119.1(2)
C28 C27 H27 120.5
C26 C27 H27 120.5
C27 C28 C29 122.0(3)
C27 C28 Br2 119.5(2)
C29 C28 Br2 118.5(2)
C30 C29 C28 118.8(3)
C30 C29 H29 120.6
C28 C29 H29 120.6
C25 C30 C29 119.4(2)
C25 C30 H30 120.3
C29 C30 H30 120.3

loop_
_geom_bond_atom_site_label_1
_geom_bond_atom_site_label_2
_geom_bond_distance
Br1 C13 1.898(2)
S1 O2 1.4881(19)
S1 C1 1.754(2)
S1 C10 1.797(2)
O1 C8 1.364(3)
O1 C7 1.375(3)
F1 C4 1.365(3)
C1 C8 1.358(3)
C1 C2 1.442(3)
C2 C3 1.388(3)
C2 C7 1.391(3)
C3 C4 1.369(3)
C3 H3 0.9500
C4 C5 1.377(4)
C5 C6 1.379(4)
C5 H5 0.9500
C6 C7 1.379(3)
C6 H6 0.9500
C8 C9 1.479(3)
C9 H15A 0.9800
C9 H15B 0.9800
C9 H15C 0.9800
C10 C11 1.373(3)
C10 C15 1.386(3)
C11 C12 1.391(3)
C11 H11 0.9500
C12 C13 1.375(3)
C12 H12 0.9500
C13 C14 1.382(4)
C14 C15 1.382(4)
C14 H14 0.9500
C15 H15 0.9500
Br2 C28 1.897(3)
S2 O4 1.4876(19)
S2 C16 1.766(2)
S2 C25 1.797(3)
O3 C23 1.374(3)
O3 C22 1.380(3)
F2 C19 1.360(3)
C16 C23 1.341(3)
C16 C17 1.442(3)
C17 C18 1.395(3)
C17 C22 1.396(3)
C18 C19 1.373(3)
C18 H18 0.9500
C19 C20 1.383(3)
C20 C21 1.379(3)
C20 H20 0.9500
C21 C22 1.379(3)
C21 H21 0.9500
C23 C24 1.484(3)
C24 H24A 0.9800
C24 H24B 0.9800
C24 H24C 0.9800
C25 C30 1.377(4)
C25 C26 1.388(3)
C26 C27 1.380(4)
C26 H26 0.9500
C27 C28 1.374(4)
C27 H27 0.9500
C28 C29 1.384(4)
C29 C30 1.383(4)
C29 H29 0.9500
C30 H30 0.9500

loop_
_geom_hbond_atom_site_label_D
_geom_hbond_atom_site_label_H
_geom_hbond_atom_site_label_A
_geom_hbond_site_symmetry_A
_geom_hbond_distance_DH
_geom_hbond_distance_HA
_geom_hbond_distance_DA
_geom_hbond_angle_DHA
C3 H3 F1 2_567 0.95 2.44 3.316(3) 153.9
C15 H15 O4 2_676 0.95 2.42 3.323(3) 158.1
C24 H24C O2 2_566 0.98 2.59 3.502(3) 154.1
C5 H5 Cg1 1_556 0.95 2.74 3.612(3) 153.7

loop_
_geom_torsion_atom_site_label_1
_geom_torsion_atom_site_label_2
_geom_torsion_atom_site_label_3
_geom_torsion_atom_site_label_4
_geom_torsion
O2 S1 C1 C8 122.96(19)
C10 S1 C1 C8 -126.85(19)
O2 S1 C1 C2 -53.8(2)
C10 S1 C1 C2 56.4(2)
C8 C1 C2 C3 -179.5(3)
S1 C1 C2 C3 -2.5(4)
C8 C1 C2 C7 0.1(2)
S1 C1 C2 C7 177.15(17)
C7 C2 C3 C4 0.5(3)
C1 C2 C3 C4 -179.9(2)
C2 C3 C4 F1 -179.5(2)
C2 C3 C4 C5 -0.6(4)
C3 C4 C5 C6 0.1(4)
F1 C4 C5 C6 179.0(2)
C4 C5 C6 C7 0.5(3)
C8 O1 C7 C6 179.6(2)
C8 O1 C7 C2 0.0(2)
C5 C6 C7 O1 179.9(2)
C5 C6 C7 C2 -0.6(3)
C3 C2 C7 O1 179.63(19)
C1 C2 C7 O1 -0.1(2)
C3 C2 C7 C6 0.0(3)
C1 C2 C7 C6 -179.7(2)
C2 C1 C8 O1 -0.1(2)
S1 C1 C8 O1 -177.45(15)
C2 C1 C8 C9 -178.9(2)
S1 C1 C8 C9 3.7(4)
C7 O1 C8 C1 0.0(2)
C7 O1 C8 C9 179.08(19)
O2 S1 C10 C11 -4.0(2)
C1 S1 C10 C11 -117.14(19)
O2 S1 C10 C15 -178.55(18)
C1 S1 C10 C15 68.3(2)
C15 C10 C11 C12 -0.7(3)
S1 C10 C11 C12 -175.12(17)
C10 C11 C12 C13 0.8(3)
C11 C12 C13 C14 -0.9(4)
C11 C12 C13 Br1 179.82(17)
C12 C13 C14 C15 0.8(4)
Br1 C13 C14 C15 -179.88(18)
C13 C14 C15 C10 -0.7(4)
C11 C10 C15 C14 0.6(3)
S1 C10 C15 C14 174.96(18)
O4 S2 C16 C23 143.29(19)
C25 S2 C16 C23 -106.7(2)
O4 S2 C16 C17 -38.7(2)
C25 S2 C16 C17 71.3(2)
C23 C16 C17 C18 -178.5(2)
S2 C16 C17 C18 3.2(4)
C23 C16 C17 C22 0.7(2)
S2 C16 C17 C22 -177.64(16)
C22 C17 C18 C19 1.5(3)
C16 C17 C18 C19 -179.4(2)
C17 C18 C19 F2 179.93(19)
C17 C18 C19 C20 -0.4(3)
F2 C19 C20 C21 179.0(2)
C18 C19 C20 C21 -0.7(4)
C19 C20 C21 C22 0.6(3)
C20 C21 C22 O3 -179.97(19)
C20 C21 C22 C17 0.6(3)
C23 O3 C22 C21 -179.3(2)
C23 O3 C22 C17 0.2(2)
C18 C17 C22 C21 -1.6(3)
C16 C17 C22 C21 179.0(2)
C18 C17 C22 O3 178.83(18)
C16 C17 C22 O3 -0.5(2)
C17 C16 C23 O3 -0.6(2)
S2 C16 C23 O3 177.83(14)
C17 C16 C23 C24 -178.0(2)
S2 C16 C23 C24 0.4(4)
C22 O3 C23 C16 0.2(2)
C22 O3 C23 C24 178.11(18)
O4 S2 C25 C30 7.5(2)
C16 S2 C25 C30 -102.7(2)
O4 S2 C25 C26 -172.55(18)
C16 S2 C25 C26 77.3(2)
C30 C25 C26 C27 1.7(4)
S2 C25 C26 C27 -178.2(2)
C25 C26 C27 C28 -0.3(4)
C26 C27 C28 C29 -0.8(4)
C26 C27 C28 Br2 178.5(2)
C27 C28 C29 C30 0.3(4)
Br2 C28 C29 C30 -178.88(19)
C26 C25 C30 C29 -2.1(4)
S2 C25 C30 C29 177.82(19)
C28 C29 C30 C25 1.1(4)
